data_4315233
loop_
_publ_author_name
'Fei-Yan Yi'
'Qi-Pu Lin'
'Tian-Hua Zhou'
'Jiang-Gao Mao'

_publ_section_title
;
 A Series of New Manganese(II) Sulfonate-Arsonates with 2D Layer, 1D
 Chain, and 0D Clusters Structures
;
_journal_name_full 'Inorganic Chemistry'
_journal_page_first 3489
_journal_page_last 3500
_journal_paper_doi 10.1021/ic100103k
_journal_volume 49
_journal_year 2010
_chemical_formula_sum 'C52 H49 As2 Cl Mn2 N8 O19 S2'
_chemical_formula_weight 1449.28
_chemical_name_systematic
; 
 ? 
;
_space_group_IT_number 2
_symmetry_cell_setting triclinic
_symmetry_space_group_name_Hall '-P 1'
_symmetry_space_group_name_H-M 'P -1'
_atom_sites_solution_hydrogens geom
_atom_sites_solution_primary direct
_atom_sites_solution_secondary difmap
_audit_creation_method SHELXL-97
_cell_angle_alpha 75.713(11)
_cell_angle_beta 83.861(14)
_cell_angle_gamma 74.266(13)
_cell_formula_units_Z 2
_cell_length_a 8.9739(3)
_cell_length_b 15.70830(10)
_cell_length_c 21.7523(12)
_cell_measurement_reflns_used 7070
_cell_measurement_temperature 293(2)
_cell_measurement_theta_max 27.4797
_cell_measurement_theta_min 3.024
_cell_volume 2857.5(3)
_computing_cell_refinement 'CrystalClear (Rigaku/MSC Inc., 2005)'
_computing_data_collection 'CrystalClear (Rigaku/MSC Inc., 2005)'
_computing_data_reduction 'CrystalClear (Rigaku/MSC Inc., 2005)'
_computing_structure_refinement 'SHELXL-97 (Sheldrick, 1997)'
_computing_structure_solution 'SHELXS-97 (Sheldrick, 1990)'
_diffrn_ambient_temperature 293(2)
_diffrn_detector_area_resol_mean 14.6306
_diffrn_measured_fraction_theta_full 0.932
_diffrn_measured_fraction_theta_max 0.932
_diffrn_measurement_device_type 'Mercury70 (2x2 bin mode)'
_diffrn_measurement_method CCD_Profile_fitting
_diffrn_radiation_monochromator graphite
_diffrn_radiation_source 'fine-focus sealed tube'
_diffrn_radiation_type MoK\a
_diffrn_radiation_wavelength 0.71073
_diffrn_reflns_av_R_equivalents 0.0531
_diffrn_reflns_av_sigmaI/netI 0.0815
_diffrn_reflns_limit_h_max 10
_diffrn_reflns_limit_h_min -11
_diffrn_reflns_limit_k_max 20
_diffrn_reflns_limit_k_min -20
_diffrn_reflns_limit_l_max 28
_diffrn_reflns_limit_l_min -27
_diffrn_reflns_number 22332
_diffrn_reflns_theta_full 27.49
_diffrn_reflns_theta_max 27.49
_diffrn_reflns_theta_min 2.36
_exptl_absorpt_coefficient_mu 1.794
_exptl_absorpt_correction_T_max 1
_exptl_absorpt_correction_T_min 0.423
_exptl_absorpt_correction_type multi-scan
_exptl_crystal_colour yellow
_exptl_crystal_density_diffrn 1.684
_exptl_crystal_density_method 'not measured'
_exptl_crystal_description brick
_exptl_crystal_F_000 1468
_exptl_crystal_size_max 0.35
_exptl_crystal_size_mid 0.2
_exptl_crystal_size_min 0.05
_refine_diff_density_max 0.642
_refine_diff_density_min -0.840
_refine_diff_density_rms 0.089
_refine_ls_extinction_coef 0.000568
_refine_ls_extinction_expression Fc^*^=kFc[1+0.001xFc^2^\l^3^/sin(2\q)]^-1/4^
_refine_ls_extinction_method SHELXL
_refine_ls_goodness_of_fit_ref 1.060
_refine_ls_hydrogen_treatment constr
_refine_ls_matrix_type full
_refine_ls_number_parameters 776
_refine_ls_number_reflns 12245
_refine_ls_number_restraints 0
_refine_ls_restrained_S_all 1.060
_refine_ls_R_factor_all 0.0886
_refine_ls_R_factor_gt 0.0613
_refine_ls_shift/su_max 0.000
_refine_ls_shift/su_mean 0.000
_refine_ls_structure_factor_coef Fsqd
_refine_ls_weighting_details 'calc w=1/[\s^2^(Fo^2^)+(0.0596P)^2^+1.5773P] where P=(Fo^2^+2Fc^2^)/3'
_refine_ls_weighting_scheme calc
_refine_ls_wR_factor_gt 0.1429
_refine_ls_wR_factor_ref 0.1585
_reflns_number_gt 8812
_reflns_number_total 12245
_reflns_threshold_expression >2sigma(I)
_cod_data_source_file ic100103k_si_001_04.cif
_cod_data_source_block 4
_cod_depositor_comments
;
The following automatic conversions were performed:

'_exptl_absorpt_correction_type' value 'Multi-scan' changed to
'multi-scan' according to the built-in table from CIF Core dictionary
named 'cif_core.dic' version 2.4.1 from 2010-06-29.

Automatic conversion script
Id: cif_fix_values 1646 2011-03-28 12:23:43Z adriana 
;
_cod_original_cell_volume 2857.50(29)
_cod_database_code 4315233

loop_
_symmetry_equiv_pos_as_xyz
'x, y, z'
'-x, -y, -z'

loop_
_atom_site_label
_atom_site_type_symbol
_atom_site_fract_x
_atom_site_fract_y
_atom_site_fract_z
_atom_site_U_iso_or_equiv
_atom_site_adp_type
_atom_site_occupancy
_atom_site_symmetry_multiplicity
_atom_site_calc_flag
_atom_site_refinement_flags
_atom_site_disorder_assembly
_atom_site_disorder_group
Mn1 Mn 0.26575(8) 0.24191(4) 0.01782(3) 0.03440(18) Uani 1 1 d . . .
Mn2 Mn 0.22695(8) -0.25310(4) 0.48981(3) 0.03496(18) Uani 1 1 d . . .
As1 As 0.28818(6) 0.13528(3) 0.18051(2) 0.04165(15) Uani 1 1 d . . .
As2 As 0.36658(6) -0.13498(3) 0.34635(2) 0.04362(16) Uani 1 1 d . . .
S1 S -0.05545(15) 0.20342(8) 0.10487(6) 0.0415(3) Uani 1 1 d . . .
S2 S 0.10667(15) -0.26287(9) 0.35116(6) 0.0433(3) Uani 1 1 d . . .
Cl1 Cl 0.35609(16) 0.37325(10) 0.28709(7) 0.0571(4) Uani 1 1 d . . .
N1 N 0.3118(5) 0.3697(3) 0.0364(2) 0.0461(10) Uani 1 1 d . . .
N2 N 0.1667(5) 0.3633(3) -0.0623(2) 0.0434(10) Uani 1 1 d . . .
N3 N 0.2626(4) 0.1337(2) -0.03411(19) 0.0369(9) Uani 1 1 d . . .
N4 N 0.5022(4) 0.2029(2) -0.03083(19) 0.0363(9) Uani 1 1 d . . .
N5 N -0.0168(4) -0.1691(3) 0.5067(2) 0.0391(9) Uani 1 1 d . . .
N6 N 0.2387(5) -0.1766(3) 0.56434(19) 0.0409(9) Uani 1 1 d . . .
N7 N 0.2058(4) -0.3816(2) 0.56164(18) 0.0348(9) Uani 1 1 d . . .
N8 N 0.4706(4) -0.3463(3) 0.5074(2) 0.0402(9) Uani 1 1 d . . .
C1 C 0.3360(9) 0.5267(4) 0.0640(4) 0.078(2) Uani 1 1 d . . .
H1A H 0.3431 0.5800 0.0735 0.093 Uiso 1 1 calc R . .
C2 C 0.4044(8) 0.4451(4) 0.1010(3) 0.0664(17) Uani 1 1 d . . .
H2A H 0.4613 0.4416 0.1353 0.080 Uiso 1 1 calc R . .
C3 C 0.3878(7) 0.3675(4) 0.0868(3) 0.0573(15) Uani 1 1 d . . .
H3A H 0.4309 0.3116 0.1131 0.069 Uiso 1 1 calc R . .
C4 C 0.2464(6) 0.4498(3) -0.0007(2) 0.0430(12) Uani 1 1 d . . .
C5 C 0.1652(6) 0.4455(3) -0.0551(3) 0.0469(13) Uani 1 1 d . . .
C6 C 0.0993(6) 0.3553(4) -0.1109(3) 0.0501(13) Uani 1 1 d . . .
H6A H 0.1009 0.2974 -0.1147 0.060 Uiso 1 1 calc R . .
C7 C 0.0257(7) 0.4299(4) -0.1566(3) 0.0639(16) Uani 1 1 d . . .
H7A H -0.0196 0.4227 -0.1908 0.077 Uiso 1 1 calc R . .
C8 C 0.0228(8) 0.5141(4) -0.1490(3) 0.077(2) Uani 1 1 d . . .
H8A H -0.0267 0.5656 -0.1782 0.093 Uiso 1 1 calc R . .
C9 C 0.0931(7) 0.5236(4) -0.0983(3) 0.0669(18) Uani 1 1 d . . .
H9A H 0.0921 0.5808 -0.0932 0.080 Uiso 1 1 calc R . .
C10 C 0.2566(8) 0.5306(4) 0.0127(3) 0.0627(16) Uani 1 1 d . . .
H10A H 0.2100 0.5864 -0.0131 0.075 Uiso 1 1 calc R . .
C11 C 0.7519(6) 0.2264(4) -0.0690(3) 0.0604(16) Uani 1 1 d . . .
H11A H 0.8274 0.2571 -0.0694 0.072 Uiso 1 1 calc R . .
C12 C 0.7720(6) 0.1643(4) -0.1053(3) 0.0564(15) Uani 1 1 d . . .
H12A H 0.8615 0.1523 -0.1309 0.068 Uiso 1 1 calc R . .
C13 C 0.6591(6) 0.1194(4) -0.1039(3) 0.0512(14) Uani 1 1 d . . .
H13A H 0.6723 0.0758 -0.1275 0.061 Uiso 1 1 calc R . .
C14 C 0.5244(5) 0.1407(3) -0.0662(2) 0.0374(11) Uani 1 1 d . . .
C15 C 0.3966(5) 0.0967(3) -0.0628(2) 0.0356(10) Uani 1 1 d . . .
C16 C 0.4134(6) 0.0205(4) -0.0863(3) 0.0514(14) Uani 1 1 d . . .
H16A H 0.5085 -0.0057 -0.1041 0.062 Uiso 1 1 calc R . .
C17 C 0.2908(7) -0.0165(4) -0.0836(3) 0.0536(14) Uani 1 1 d . . .
H17A H 0.3014 -0.0676 -0.0996 0.064 Uiso 1 1 calc R . .
C18 C 0.1516(7) 0.0231(4) -0.0569(3) 0.0507(13) Uani 1 1 d . . .
H18A H 0.0654 0.0004 -0.0555 0.061 Uiso 1 1 calc R . .
C19 C 0.1427(6) 0.0971(4) -0.0322(3) 0.0470(13) Uani 1 1 d . . .
H19A H 0.0490 0.1230 -0.0132 0.056 Uiso 1 1 calc R . .
C20 C 0.6162(6) 0.2430(3) -0.0314(3) 0.0489(13) Uani 1 1 d . . .
H20A H 0.6043 0.2838 -0.0056 0.059 Uiso 1 1 calc R . .
C21 C 0.0951(6) 0.2036(3) 0.2103(2) 0.0352(10) Uani 1 1 d . . .
C22 C -0.0434(6) 0.2305(3) 0.1788(2) 0.0388(11) Uani 1 1 d . . .
C23 C -0.1763(6) 0.2768(4) 0.2057(3) 0.0527(14) Uani 1 1 d . . .
H23A H -0.2691 0.2938 0.1851 0.063 Uiso 1 1 calc R . .
C24 C -0.1720(8) 0.2984(4) 0.2637(3) 0.0654(17) Uani 1 1 d . . .
H24A H -0.2620 0.3302 0.2818 0.079 Uiso 1 1 calc R . .
C25 C -0.0376(8) 0.2733(4) 0.2940(3) 0.0636(17) Uani 1 1 d . . .
H25A H -0.0355 0.2885 0.3326 0.076 Uiso 1 1 calc R . .
C26 C 0.0964(7) 0.2255(3) 0.2683(2) 0.0475(13) Uani 1 1 d . . .
H26A H 0.1880 0.2078 0.2898 0.057 Uiso 1 1 calc R . .
C27 C 0.2417(8) -0.0632(5) 0.6427(4) 0.080(2) Uani 1 1 d . . .
H27A H 0.2438 -0.0238 0.6681 0.096 Uiso 1 1 calc R . .
C28 C 0.1074(7) -0.0583(4) 0.6157(3) 0.0666(18) Uani 1 1 d . . .
H28A H 0.0164 -0.0163 0.6234 0.080 Uiso 1 1 calc R . .
C29 C 0.1083(6) -0.1160(3) 0.5770(2) 0.0416(11) Uani 1 1 d . . .
C30 C -0.0334(5) -0.1143(3) 0.5469(2) 0.0398(11) Uani 1 1 d . . .
C31 C -0.1761(6) -0.0603(4) 0.5607(3) 0.0613(16) Uani 1 1 d . . .
H31A H -0.1856 -0.0231 0.5889 0.074 Uiso 1 1 calc R . .
C32 C -0.3044(7) -0.0623(4) 0.5320(3) 0.0698(19) Uani 1 1 d . . .
H32A H -0.4012 -0.0262 0.5408 0.084 Uiso 1 1 calc R . .
C33 C -0.2896(6) -0.1169(4) 0.4909(3) 0.0596(16) Uani 1 1 d . . .
H33A H -0.3751 -0.1192 0.4713 0.072 Uiso 1 1 calc R . .
C34 C -0.1425(6) -0.1692(4) 0.4793(3) 0.0512(14) Uani 1 1 d . . .
H34A H -0.1311 -0.2062 0.4508 0.061 Uiso 1 1 calc R . .
C35 C 0.3684(6) -0.1826(4) 0.5923(3) 0.0526(14) Uani 1 1 d . . .
H35A H 0.4581 -0.2258 0.5848 0.063 Uiso 1 1 calc R . .
C36 C 0.3738(8) -0.1280(5) 0.6314(3) 0.0705(18) Uani 1 1 d . . .
H36A H 0.4655 -0.1342 0.6503 0.085 Uiso 1 1 calc R . .
C37 C 0.1937(7) -0.5340(4) 0.6564(3) 0.0593(15) Uani 1 1 d . . .
H37A H 0.1904 -0.5853 0.6883 0.071 Uiso 1 1 calc R . .
C38 C 0.3324(7) -0.5176(4) 0.6314(3) 0.0542(14) Uani 1 1 d . . .
H38A H 0.4243 -0.5577 0.6472 0.065 Uiso 1 1 calc R . .
C39 C 0.3379(5) -0.4423(3) 0.5832(2) 0.0367(10) Uani 1 1 d . . .
C40 C 0.4829(5) -0.4246(3) 0.5516(2) 0.0356(10) Uani 1 1 d . . .
C41 C 0.6273(6) -0.4848(3) 0.5641(3) 0.0451(12) Uani 1 1 d . . .
H41A H 0.6354 -0.5381 0.5953 0.054 Uiso 1 1 calc R . .
C42 C 0.7579(6) -0.4665(4) 0.5309(3) 0.0523(14) Uani 1 1 d . . .
H42A H 0.8540 -0.5078 0.5384 0.063 Uiso 1 1 calc R . .
C43 C 0.7447(6) -0.3866(4) 0.4863(3) 0.0507(14) Uani 1 1 d . . .
H43A H 0.8312 -0.3719 0.4633 0.061 Uiso 1 1 calc R . .
C44 C 0.5996(6) -0.3288(3) 0.4766(3) 0.0489(13) Uani 1 1 d . . .
H44A H 0.5907 -0.2741 0.4468 0.059 Uiso 1 1 calc R . .
C45 C 0.0711(6) -0.3979(3) 0.5866(2) 0.0420(11) Uani 1 1 d . . .
H45A H -0.0201 -0.3563 0.5717 0.050 Uiso 1 1 calc R . .
C46 C 0.0605(6) -0.4736(4) 0.6336(3) 0.0503(13) Uani 1 1 d . . .
H46A H -0.0356 -0.4832 0.6493 0.060 Uiso 1 1 calc R . .
C47 C 0.3872(6) -0.2272(3) 0.2992(2) 0.0418(12) Uani 1 1 d . . .
C48 C 0.2788(6) -0.2788(3) 0.3033(2) 0.0443(12) Uani 1 1 d . . .
C49 C 0.3096(8) -0.3443(4) 0.2676(3) 0.0599(16) Uani 1 1 d . . .
H49A H 0.2411 -0.3803 0.2707 0.072 Uiso 1 1 calc R . .
C50 C 0.4400(9) -0.3569(4) 0.2276(3) 0.0706(19) Uani 1 1 d . . .
H50A H 0.4576 -0.4005 0.2037 0.085 Uiso 1 1 calc R . .
C51 C 0.5422(8) -0.3059(5) 0.2231(3) 0.0685(18) Uani 1 1 d . . .
H51A H 0.6288 -0.3141 0.1956 0.082 Uiso 1 1 calc R . .
C52 C 0.5193(7) -0.2415(4) 0.2592(3) 0.0549(14) Uani 1 1 d . . .
H52A H 0.5916 -0.2080 0.2566 0.066 Uiso 1 1 calc R . .
O1 O 0.3423(4) 0.1712(2) 0.10739(15) 0.0454(8) Uani 1 1 d . . .
O2 O 0.3030(5) 0.0246(2) 0.19969(17) 0.0621(11) Uani 1 1 d . . .
O3 O 0.4233(4) 0.1445(3) 0.22836(19) 0.0613(11) Uani 1 1 d . . .
H3B H 0.4111 0.1980 0.2288 0.092 Uiso 1 1 calc R . .
O4 O 0.0244(4) 0.2611(2) 0.05664(16) 0.0434(8) Uani 1 1 d . . .
O5 O -0.2172(4) 0.2239(3) 0.0932(2) 0.0753(13) Uani 1 1 d . . .
O6 O 0.0261(5) 0.1086(2) 0.11300(19) 0.0631(11) Uani 1 1 d . . .
O7 O 0.5523(5) -0.1256(3) 0.3477(2) 0.0693(12) Uani 1 1 d . . .
H7B H 0.5761 -0.0956 0.3133 0.104 Uiso 1 1 calc R . .
O8 O 0.2534(5) -0.0353(2) 0.31082(19) 0.0661(12) Uani 1 1 d . . .
H8B H 0.2817 -0.0223 0.2734 0.099 Uiso 1 1 calc R . .
O9 O 0.3166(4) -0.1613(2) 0.42175(16) 0.0478(9) Uani 1 1 d . . .
O10 O 0.0079(5) -0.3077(3) 0.3310(2) 0.0722(12) Uani 1 1 d . . .
O11 O 0.0495(4) -0.1658(2) 0.34144(19) 0.0602(10) Uani 1 1 d . . .
O12 O 0.1514(4) -0.3059(2) 0.41713(16) 0.0442(8) Uani 1 1 d . . .
O13 O 0.4680(6) 0.4114(4) 0.3022(3) 0.1024(19) Uani 1 1 d . . .
O14 O 0.2328(6) 0.4434(4) 0.2568(3) 0.1052(18) Uani 1 1 d . . .
O15 O 0.2979(6) 0.3216(4) 0.3438(2) 0.0888(15) Uani 1 1 d . . .
O16 O 0.4259(6) 0.3151(3) 0.2449(2) 0.0838(14) Uani 1 1 d . . .
O1W O -0.1098(6) -0.2203(4) 0.2042(2) 0.0963(16) Uani 1 1 d . . .
H1WA H -0.0338 -0.2197 0.1773 0.145 Uiso 1 1 d R . .
H1WB H -0.0763 -0.2456 0.2411 0.145 Uiso 1 1 d R . .
O2W O 0.6606(5) -0.0319(3) 0.2448(2) 0.0839(14) Uani 1 1 d . . .
H2WA H 0.6586 0.0180 0.2181 0.126 Uiso 1 1 d R . .
H2WB H 0.6963 -0.0758 0.2266 0.126 Uiso 1 1 d R . .
O3W O -0.0303(5) -0.0378(3) 0.2190(2) 0.0822(14) Uani 1 1 d . . .
H3WA H -0.0109 -0.0954 0.2287 0.123 Uiso 1 1 d R . .
H3WB H -0.0779 -0.0175 0.1846 0.123 Uiso 1 1 d R . .

loop_
_atom_site_aniso_label
_atom_site_aniso_U_11
_atom_site_aniso_U_22
_atom_site_aniso_U_33
_atom_site_aniso_U_23
_atom_site_aniso_U_13
_atom_site_aniso_U_12
Mn1 0.0410(4) 0.0280(3) 0.0323(4) -0.0065(3) -0.0029(3) -0.0053(3)
Mn2 0.0347(4) 0.0300(3) 0.0345(4) -0.0053(3) -0.0027(3) -0.0001(3)
As1 0.0512(3) 0.0334(3) 0.0318(3) -0.0043(2) -0.0051(2) 0.0020(2)
As2 0.0558(3) 0.0349(3) 0.0365(3) -0.0046(2) 0.0024(2) -0.0102(2)
S1 0.0442(7) 0.0467(7) 0.0377(7) -0.0105(5) -0.0031(6) -0.0168(6)
S2 0.0457(7) 0.0440(7) 0.0376(7) -0.0049(5) -0.0098(6) -0.0079(6)
Cl1 0.0441(7) 0.0676(9) 0.0604(9) -0.0236(7) -0.0105(7) -0.0040(7)
N1 0.055(3) 0.031(2) 0.050(3) -0.0061(18) -0.005(2) -0.0079(19)
N2 0.041(2) 0.037(2) 0.044(3) -0.0019(18) -0.005(2) -0.0025(18)
N3 0.039(2) 0.037(2) 0.037(2) -0.0145(17) -0.0024(18) -0.0064(17)
N4 0.035(2) 0.037(2) 0.038(2) -0.0104(17) -0.0048(18) -0.0087(17)
N5 0.030(2) 0.035(2) 0.050(3) -0.0113(18) -0.0016(18) -0.0028(16)
N6 0.039(2) 0.044(2) 0.037(2) -0.0086(18) -0.0062(19) -0.0061(18)
N7 0.035(2) 0.033(2) 0.034(2) -0.0084(16) -0.0027(17) -0.0057(16)
N8 0.032(2) 0.034(2) 0.050(3) -0.0055(18) -0.0054(19) -0.0037(17)
C1 0.111(6) 0.054(4) 0.083(5) -0.028(4) -0.006(5) -0.034(4)
C2 0.083(5) 0.065(4) 0.063(4) -0.022(3) -0.005(4) -0.030(4)
C3 0.075(4) 0.050(3) 0.050(4) -0.011(3) -0.005(3) -0.021(3)
C4 0.048(3) 0.033(2) 0.045(3) -0.008(2) 0.009(2) -0.011(2)
C5 0.045(3) 0.030(2) 0.054(3) 0.005(2) -0.002(3) -0.002(2)
C6 0.051(3) 0.056(3) 0.041(3) -0.008(2) -0.005(3) -0.012(3)
C7 0.062(4) 0.070(4) 0.046(4) 0.001(3) -0.014(3) -0.003(3)
C8 0.080(5) 0.056(4) 0.073(5) 0.017(3) -0.024(4) 0.000(3)
C9 0.075(4) 0.038(3) 0.074(4) 0.012(3) -0.022(4) -0.007(3)
C10 0.077(4) 0.037(3) 0.069(4) -0.007(3) 0.001(3) -0.012(3)
C11 0.044(3) 0.063(4) 0.080(5) -0.020(3) 0.000(3) -0.021(3)
C12 0.038(3) 0.070(4) 0.060(4) -0.018(3) 0.004(3) -0.011(3)
C13 0.045(3) 0.055(3) 0.053(4) -0.020(3) -0.001(3) -0.004(3)
C14 0.032(2) 0.043(3) 0.037(3) -0.015(2) -0.001(2) -0.003(2)
C15 0.037(2) 0.034(2) 0.034(3) -0.0094(19) -0.005(2) -0.004(2)
C16 0.046(3) 0.049(3) 0.061(4) -0.027(3) 0.002(3) -0.005(3)
C17 0.066(4) 0.041(3) 0.061(4) -0.022(3) -0.005(3) -0.017(3)
C18 0.061(3) 0.056(3) 0.045(3) -0.018(3) -0.003(3) -0.025(3)
C19 0.043(3) 0.053(3) 0.054(3) -0.024(3) 0.002(3) -0.018(2)
C20 0.043(3) 0.045(3) 0.063(4) -0.019(3) -0.007(3) -0.010(2)
C21 0.047(3) 0.028(2) 0.029(2) -0.0077(18) 0.003(2) -0.009(2)
C22 0.041(3) 0.036(2) 0.039(3) -0.007(2) 0.004(2) -0.013(2)
C23 0.035(3) 0.056(3) 0.061(4) -0.012(3) 0.016(3) -0.010(2)
C24 0.065(4) 0.069(4) 0.065(4) -0.036(3) 0.029(3) -0.016(3)
C25 0.081(5) 0.074(4) 0.048(4) -0.034(3) 0.018(3) -0.029(4)
C26 0.064(3) 0.050(3) 0.034(3) -0.014(2) -0.001(3) -0.019(3)
C27 0.080(5) 0.095(5) 0.089(6) -0.061(4) -0.003(4) -0.027(4)
C28 0.056(4) 0.073(4) 0.087(5) -0.055(4) 0.005(3) -0.014(3)
C29 0.044(3) 0.041(3) 0.040(3) -0.015(2) 0.000(2) -0.006(2)
C30 0.037(3) 0.034(2) 0.044(3) -0.014(2) 0.003(2) 0.001(2)
C31 0.046(3) 0.061(4) 0.073(4) -0.031(3) -0.004(3) 0.008(3)
C32 0.041(3) 0.072(4) 0.087(5) -0.034(4) -0.011(3) 0.018(3)
C33 0.033(3) 0.062(4) 0.082(5) -0.025(3) -0.011(3) 0.001(3)
C34 0.038(3) 0.051(3) 0.065(4) -0.021(3) -0.010(3) -0.001(2)
C35 0.046(3) 0.063(3) 0.048(3) -0.010(3) -0.011(3) -0.012(3)
C36 0.066(4) 0.104(5) 0.055(4) -0.027(4) -0.015(3) -0.029(4)
C37 0.061(4) 0.055(3) 0.052(4) 0.012(3) -0.005(3) -0.020(3)
C38 0.049(3) 0.047(3) 0.057(4) 0.003(3) -0.014(3) -0.006(3)
C39 0.041(3) 0.035(2) 0.033(3) -0.0036(19) -0.007(2) -0.010(2)
C40 0.036(2) 0.029(2) 0.041(3) -0.0097(19) -0.011(2) -0.0009(19)
C41 0.040(3) 0.038(3) 0.053(3) -0.008(2) -0.016(2) 0.000(2)
C42 0.036(3) 0.048(3) 0.072(4) -0.020(3) -0.015(3) 0.002(2)
C43 0.035(3) 0.050(3) 0.067(4) -0.020(3) -0.003(3) -0.006(2)
C44 0.040(3) 0.041(3) 0.059(4) -0.006(2) 0.002(3) -0.007(2)
C45 0.040(3) 0.041(3) 0.043(3) -0.012(2) -0.002(2) -0.005(2)
C46 0.047(3) 0.055(3) 0.048(3) -0.005(3) 0.002(3) -0.020(3)
C47 0.046(3) 0.037(2) 0.033(3) -0.005(2) -0.007(2) 0.004(2)
C48 0.053(3) 0.037(3) 0.037(3) -0.006(2) -0.011(2) 0.001(2)
C49 0.081(4) 0.050(3) 0.047(4) -0.014(3) -0.014(3) -0.007(3)
C50 0.091(5) 0.064(4) 0.047(4) -0.027(3) -0.007(4) 0.010(4)
C51 0.064(4) 0.074(4) 0.052(4) -0.021(3) 0.004(3) 0.012(3)
C52 0.051(3) 0.051(3) 0.050(4) -0.010(3) 0.005(3) 0.004(3)
O1 0.051(2) 0.0440(19) 0.0292(18) 0.0009(14) -0.0008(15) 0.0002(16)
O2 0.105(3) 0.0313(18) 0.038(2) -0.0077(15) -0.003(2) 0.003(2)
O3 0.054(2) 0.066(3) 0.057(3) -0.017(2) -0.021(2) 0.0056(19)
O4 0.046(2) 0.0395(18) 0.040(2) -0.0065(15) 0.0014(16) -0.0065(15)
O5 0.045(2) 0.124(4) 0.065(3) -0.022(3) -0.008(2) -0.031(2)
O6 0.104(3) 0.039(2) 0.050(2) -0.0129(17) -0.003(2) -0.024(2)
O7 0.069(3) 0.092(3) 0.054(3) -0.008(2) -0.004(2) -0.040(2)
O8 0.094(3) 0.0340(19) 0.049(2) 0.0023(16) 0.014(2) 0.002(2)
O9 0.068(2) 0.0389(18) 0.0336(19) -0.0033(14) 0.0036(17) -0.0162(17)
O10 0.073(3) 0.094(3) 0.063(3) -0.020(2) -0.010(2) -0.039(3)
O11 0.057(2) 0.049(2) 0.058(3) -0.0014(18) -0.005(2) 0.0053(18)
O12 0.052(2) 0.0384(18) 0.0368(19) -0.0037(14) -0.0086(16) -0.0053(16)
O13 0.072(3) 0.118(4) 0.147(5) -0.074(4) 0.000(3) -0.036(3)
O14 0.073(3) 0.111(4) 0.096(4) -0.004(3) -0.028(3) 0.028(3)
O15 0.085(3) 0.108(4) 0.060(3) -0.004(3) -0.002(3) -0.017(3)
O16 0.089(3) 0.094(3) 0.085(4) -0.051(3) 0.010(3) -0.026(3)
O1W 0.098(4) 0.118(4) 0.077(4) -0.035(3) -0.018(3) -0.018(3)
O2W 0.063(3) 0.112(4) 0.068(3) 0.007(3) -0.008(2) -0.030(3)
O3W 0.067(3) 0.086(3) 0.084(3) 0.013(3) -0.023(3) -0.027(3)

loop_
_atom_type_symbol
_atom_type_description
_atom_type_scat_dispersion_real
_atom_type_scat_dispersion_imag
_atom_type_scat_source
C C 0.0033 0.0016 'International Tables Vol C Tables 4.2.6.8 and 6.1.1.4'
H H 0.0000 0.0000 'International Tables Vol C Tables 4.2.6.8 and 6.1.1.4'
N N 0.0061 0.0033 'International Tables Vol C Tables 4.2.6.8 and 6.1.1.4'
O O 0.0106 0.0060 'International Tables Vol C Tables 4.2.6.8 and 6.1.1.4'
S S 0.1246 0.1234 'International Tables Vol C Tables 4.2.6.8 and 6.1.1.4'
Cl Cl 0.1484 0.1585 'International Tables Vol C Tables 4.2.6.8 and 6.1.1.4'
Mn Mn 0.3368 0.7283 'International Tables Vol C Tables 4.2.6.8 and 6.1.1.4'
As As 0.0499 2.0058 'International Tables Vol C Tables 4.2.6.8 and 6.1.1.4'

loop_
_geom_angle_atom_site_label_1
_geom_angle_atom_site_label_2
_geom_angle_atom_site_label_3
_geom_angle
_geom_angle_site_symmetry_1
_geom_angle_site_symmetry_3
_geom_angle_publ_flag
O1 Mn1 O4 89.32(13) . . ?
O1 Mn1 N4 93.86(14) . . ?
O4 Mn1 N4 169.00(13) . . ?
O1 Mn1 N3 105.23(14) . . ?
O4 Mn1 N3 96.74(13) . . ?
N4 Mn1 N3 72.26(14) . . ?
O1 Mn1 N2 158.57(14) . . ?
O4 Mn1 N2 85.17(14) . . ?
N4 Mn1 N2 95.47(15) . . ?
N3 Mn1 N2 95.99(14) . . ?
O1 Mn1 N1 89.23(15) . . ?
O4 Mn1 N1 97.97(14) . . ?
N4 Mn1 N1 92.60(15) . . ?
N3 Mn1 N1 159.45(16) . . ?
N2 Mn1 N1 71.12(15) . . ?
O9 Mn2 O12 91.69(13) . . ?
O9 Mn2 N7 161.76(14) . . ?
O12 Mn2 N7 88.48(13) . . ?
O9 Mn2 N6 90.25(14) . . ?
O12 Mn2 N6 164.80(14) . . ?
N7 Mn2 N6 94.35(14) . . ?
O9 Mn2 N5 101.60(15) . . ?
O12 Mn2 N5 92.18(14) . . ?
N7 Mn2 N5 96.63(14) . . ?
N6 Mn2 N5 72.67(14) . . ?
O9 Mn2 N8 90.31(15) . . ?
O12 Mn2 N8 101.48(13) . . ?
N7 Mn2 N8 71.81(14) . . ?
N6 Mn2 N8 93.58(14) . . ?
N5 Mn2 N8 161.64(16) . . ?
O1 As1 O2 113.02(17) . . ?
O1 As1 O3 107.45(19) . . ?
O2 As1 O3 101.8(2) . . ?
O1 As1 C21 116.68(18) . . ?
O2 As1 C21 112.3(2) . . ?
O3 As1 C21 103.88(18) . . ?
O9 As2 O8 110.70(18) . . ?
O9 As2 O7 102.77(19) . . ?
O8 As2 O7 109.9(2) . . ?
O9 As2 C47 116.51(19) . . ?
O8 As2 C47 112.0(2) . . ?
O7 As2 C47 104.2(2) . . ?
O5 S1 O6 114.9(3) . . ?
O5 S1 O4 111.5(2) . . ?
O6 S1 O4 111.1(2) . . ?
O5 S1 C22 106.8(2) . . ?
O6 S1 C22 105.1(2) . . ?
O4 S1 C22 106.8(2) . . ?
O10 S2 O11 115.2(3) . . ?
O10 S2 O12 110.9(2) . . ?
O11 S2 O12 111.9(2) . . ?
O10 S2 C48 107.0(3) . . ?
O11 S2 C48 104.5(2) . . ?
O12 S2 C48 106.5(2) . . ?
O13 Cl1 O14 109.5(4) . . ?
O13 Cl1 O16 109.0(3) . . ?
O14 Cl1 O16 109.3(3) . . ?
O13 Cl1 O15 109.7(4) . . ?
O14 Cl1 O15 109.6(3) . . ?
O16 Cl1 O15 109.7(3) . . ?
C4 N1 C3 119.1(4) . . ?
C4 N1 Mn1 118.2(3) . . ?
C3 N1 Mn1 122.4(3) . . ?
C6 N2 C5 120.1(5) . . ?
C6 N2 Mn1 122.6(3) . . ?
C5 N2 Mn1 117.0(3) . . ?
C19 N3 C15 117.9(4) . . ?
C19 N3 Mn1 124.6(3) . . ?
C15 N3 Mn1 117.0(3) . . ?
C20 N4 C14 117.8(4) . . ?
C20 N4 Mn1 124.4(3) . . ?
C14 N4 Mn1 117.6(3) . . ?
C34 N5 C30 118.1(4) . . ?
C34 N5 Mn2 125.2(3) . . ?
C30 N5 Mn2 116.7(3) . . ?
C35 N6 C29 118.4(4) . . ?
C35 N6 Mn2 124.5(4) . . ?
C29 N6 Mn2 116.8(3) . . ?
C45 N7 C39 118.3(4) . . ?
C45 N7 Mn2 123.9(3) . . ?
C39 N7 Mn2 117.7(3) . . ?
C44 N8 C40 118.3(4) . . ?
C44 N8 Mn2 124.6(3) . . ?
C40 N8 Mn2 117.1(3) . . ?
C2 C1 C10 120.0(6) . . ?
C2 C1 H1A 120.0 . . ?
C10 C1 H1A 120.0 . . ?
C1 C2 C3 118.5(6) . . ?
C1 C2 H2A 120.7 . . ?
C3 C2 H2A 120.7 . . ?
N1 C3 C2 122.5(6) . . ?
N1 C3 H3A 118.7 . . ?
C2 C3 H3A 118.7 . . ?
N1 C4 C10 120.6(5) . . ?
N1 C4 C5 115.2(4) . . ?
C10 C4 C5 124.1(5) . . ?
N2 C5 C9 120.9(5) . . ?
N2 C5 C4 117.4(4) . . ?
C9 C5 C4 121.7(5) . . ?
N2 C6 C7 122.8(5) . . ?
N2 C6 H6A 118.6 . . ?
C7 C6 H6A 118.6 . . ?
C8 C7 C6 117.3(6) . . ?
C8 C7 H7A 121.4 . . ?
C6 C7 H7A 121.4 . . ?
C7 C8 C9 120.5(6) . . ?
C7 C8 H8A 119.7 . . ?
C9 C8 H8A 119.7 . . ?
C8 C9 C5 118.4(6) . . ?
C8 C9 H9A 120.8 . . ?
C5 C9 H9A 120.8 . . ?
C1 C10 C4 119.2(6) . . ?
C1 C10 H10A 120.4 . . ?
C4 C10 H10A 120.4 . . ?
C12 C11 C20 118.7(5) . . ?
C12 C11 H11A 120.6 . . ?
C20 C11 H11A 120.6 . . ?
C11 C12 C13 119.6(5) . . ?
C11 C12 H12A 120.2 . . ?
C13 C12 H12A 120.2 . . ?
C12 C13 C14 118.7(5) . . ?
C12 C13 H13A 120.6 . . ?
C14 C13 H13A 120.6 . . ?
N4 C14 C13 122.2(4) . . ?
N4 C14 C15 115.8(4) . . ?
C13 C14 C15 122.1(4) . . ?
N3 C15 C16 121.2(4) . . ?
N3 C15 C14 116.5(4) . . ?
C16 C15 C14 122.3(4) . . ?
C17 C16 C15 120.3(5) . . ?
C17 C16 H16A 119.9 . . ?
C15 C16 H16A 119.9 . . ?
C16 C17 C18 118.9(5) . . ?
C16 C17 H17A 120.5 . . ?
C18 C17 H17A 120.5 . . ?
C17 C18 C19 118.4(5) . . ?
C17 C18 H18A 120.8 . . ?
C19 C18 H18A 120.8 . . ?
N3 C19 C18 123.2(5) . . ?
N3 C19 H19A 118.4 . . ?
C18 C19 H19A 118.4 . . ?
N4 C20 C11 122.9(5) . . ?
N4 C20 H20A 118.6 . . ?
C11 C20 H20A 118.6 . . ?
C26 C21 C22 119.1(5) . . ?
C26 C21 As1 115.9(4) . . ?
C22 C21 As1 125.0(3) . . ?
C23 C22 C21 120.0(5) . . ?
C23 C22 S1 118.2(4) . . ?
C21 C22 S1 121.8(4) . . ?
C22 C23 C24 119.9(5) . . ?
C22 C23 H23A 120.0 . . ?
C24 C23 H23A 120.0 . . ?
C25 C24 C23 120.3(5) . . ?
C25 C24 H24A 119.9 . . ?
C23 C24 H24A 119.9 . . ?
C24 C25 C26 120.6(5) . . ?
C24 C25 H25A 119.7 . . ?
C26 C25 H25A 119.7 . . ?
C25 C26 C21 120.2(5) . . ?
C25 C26 H26A 119.9 . . ?
C21 C26 H26A 119.9 . . ?
C28 C27 C36 118.5(5) . . ?
C28 C27 H27A 120.7 . . ?
C36 C27 H27A 120.7 . . ?
C27 C28 C29 119.6(6) . . ?
C27 C28 H28A 120.2 . . ?
C29 C28 H28A 120.2 . . ?
N6 C29 C28 121.5(5) . . ?
N6 C29 C30 116.5(4) . . ?
C28 C29 C30 122.0(5) . . ?
N5 C30 C31 121.6(5) . . ?
N5 C30 C29 116.9(4) . . ?
C31 C30 C29 121.5(4) . . ?
C32 C31 C30 119.1(5) . . ?
C32 C31 H31A 120.5 . . ?
C30 C31 H31A 120.5 . . ?
C33 C32 C31 120.1(5) . . ?
C33 C32 H32A 119.9 . . ?
C31 C32 H32A 119.9 . . ?
C32 C33 C34 117.7(5) . . ?
C32 C33 H33A 121.2 . . ?
C34 C33 H33A 121.2 . . ?
N5 C34 C33 123.5(5) . . ?
N5 C34 H34A 118.3 . . ?
C33 C34 H34A 118.3 . . ?
N6 C35 C36 122.5(6) . . ?
N6 C35 H35A 118.7 . . ?
C36 C35 H35A 118.7 . . ?
C35 C36 C27 119.3(6) . . ?
C35 C36 H36A 120.3 . . ?
C27 C36 H36A 120.3 . . ?
C46 C37 C38 118.7(5) . . ?
C46 C37 H37A 120.7 . . ?
C38 C37 H37A 120.7 . . ?
C37 C38 C39 120.9(5) . . ?
C37 C38 H38A 119.6 . . ?
C39 C38 H38A 119.6 . . ?
N7 C39 C38 120.3(5) . . ?
N7 C39 C40 116.5(4) . . ?
C38 C39 C40 123.2(4) . . ?
N8 C40 C41 120.0(5) . . ?
N8 C40 C39 116.5(4) . . ?
C41 C40 C39 123.4(4) . . ?
C42 C41 C40 120.7(5) . . ?
C42 C41 H41A 119.6 . . ?
C40 C41 H41A 119.6 . . ?
C43 C42 C41 118.9(5) . . ?
C43 C42 H42A 120.5 . . ?
C41 C42 H42A 120.5 . . ?
C42 C43 C44 118.0(5) . . ?
C42 C43 H43A 121.0 . . ?
C44 C43 H43A 121.0 . . ?
N8 C44 C43 124.0(5) . . ?
N8 C44 H44A 118.0 . . ?
C43 C44 H44A 118.0 . . ?
N7 C45 C46 123.2(5) . . ?
N7 C45 H45A 118.4 . . ?
C46 C45 H45A 118.4 . . ?
C37 C46 C45 118.6(5) . . ?
C37 C46 H46A 120.7 . . ?
C45 C46 H46A 120.7 . . ?
C52 C47 C48 119.9(5) . . ?
C52 C47 As2 116.0(4) . . ?
C48 C47 As2 124.1(4) . . ?
C49 C48 C47 118.1(5) . . ?
C49 C48 S2 119.3(5) . . ?
C47 C48 S2 122.7(4) . . ?
C50 C49 C48 121.4(6) . . ?
C50 C49 H49A 119.3 . . ?
C48 C49 H49A 119.3 . . ?
C51 C50 C49 120.1(6) . . ?
C51 C50 H50A 119.9 . . ?
C49 C50 H50A 119.9 . . ?
C50 C51 C52 120.8(6) . . ?
C50 C51 H51A 119.6 . . ?
C52 C51 H51A 119.6 . . ?
C51 C52 C47 119.7(6) . . ?
C51 C52 H52A 120.2 . . ?
C47 C52 H52A 120.2 . . ?
As1 O1 Mn1 144.6(2) . . ?
As1 O3 O16 119.9(2) . . ?
As1 O3 H3B 109.5 . . ?
O16 O3 H3B 10.5 . . ?
S1 O4 Mn1 133.2(2) . . ?
As2 O7 O2W 116.7(2) . . ?
As2 O7 H7B 109.5 . . ?
O2W O7 H7B 7.2 . . ?
As2 O8 H8B 109.5 . . ?
As2 O9 Mn2 143.5(2) . . ?
S2 O12 Mn2 131.5(2) . . ?
Cl1 O16 O3 138.0(3) . . ?
H1WA O1W H1WB 109.5 . . ?
O7 O2W O3W 124.1(2) . 1_655 ?
O7 O2W H2WA 150.9 . . ?
O3W O2W H2WA 76.9 1_655 . ?
O7 O2W H2WB 96.5 . . ?
O3W O2W H2WB 74.7 1_655 . ?
H2WA O2W H2WB 109.5 . . ?
H3WA O3W H3WB 109.5 . . ?

loop_
_geom_bond_atom_site_label_1
_geom_bond_atom_site_label_2
_geom_bond_distance
_geom_bond_site_symmetry_2
_geom_bond_publ_flag
Mn1 O1 2.075(3) . ?
Mn1 O4 2.208(3) . ?
Mn1 N4 2.265(4) . ?
Mn1 N3 2.269(4) . ?
Mn1 N2 2.288(4) . ?
Mn1 N1 2.291(4) . ?
Mn2 O9 2.058(3) . ?
Mn2 O12 2.197(3) . ?
Mn2 N7 2.267(4) . ?
Mn2 N6 2.269(4) . ?
Mn2 N5 2.272(4) . ?
Mn2 N8 2.288(4) . ?
As1 O1 1.620(3) . ?
As1 O2 1.657(3) . ?
As1 O3 1.737(4) . ?
As1 C21 1.915(5) . ?
As2 O9 1.635(3) . ?
As2 O8 1.670(4) . ?
As2 O7 1.716(4) . ?
As2 C47 1.933(5) . ?
S1 O5 1.436(4) . ?
S1 O6 1.446(4) . ?
S1 O4 1.469(4) . ?
S1 C22 1.783(5) . ?
S2 O10 1.430(4) . ?
S2 O11 1.440(4) . ?
S2 O12 1.475(3) . ?
S2 C48 1.763(6) . ?
Cl1 O13 1.404(5) . ?
Cl1 O14 1.417(5) . ?
Cl1 O16 1.432(4) . ?
Cl1 O15 1.432(5) . ?
N1 C4 1.334(6) . ?
N1 C3 1.339(7) . ?
N2 C6 1.319(6) . ?
N2 C5 1.334(6) . ?
N3 C19 1.343(6) . ?
N3 C15 1.346(6) . ?
N4 C20 1.336(6) . ?
N4 C14 1.348(6) . ?
N5 C34 1.332(6) . ?
N5 C30 1.343(6) . ?
N6 C35 1.341(6) . ?
N6 C29 1.345(6) . ?
N7 C45 1.335(6) . ?
N7 C39 1.349(6) . ?
N8 C44 1.334(6) . ?
N8 C40 1.348(6) . ?
C1 C2 1.356(9) . ?
C1 C10 1.368(9) . ?
C1 H1A 0.9300 . ?
C2 C3 1.378(7) . ?
C2 H2A 0.9300 . ?
C3 H3A 0.9300 . ?
C4 C10 1.398(7) . ?
C4 C5 1.479(7) . ?
C5 C9 1.393(7) . ?
C6 C7 1.395(7) . ?
C6 H6A 0.9300 . ?
C7 C8 1.366(9) . ?
C7 H7A 0.9300 . ?
C8 C9 1.386(9) . ?
C8 H8A 0.9300 . ?
C9 H9A 0.9300 . ?
C10 H10A 0.9300 . ?
C11 C12 1.365(8) . ?
C11 C20 1.393(8) . ?
C11 H11A 0.9300 . ?
C12 C13 1.375(7) . ?
C12 H12A 0.9300 . ?
C13 C14 1.396(7) . ?
C13 H13A 0.9300 . ?
C14 C15 1.478(7) . ?
C15 C16 1.380(6) . ?
C16 C17 1.367(7) . ?
C16 H16A 0.9300 . ?
C17 C18 1.374(8) . ?
C17 H17A 0.9300 . ?
C18 C19 1.377(7) . ?
C18 H18A 0.9300 . ?
C19 H19A 0.9300 . ?
C20 H20A 0.9300 . ?
C21 C26 1.389(6) . ?
C21 C22 1.395(6) . ?
C22 C23 1.372(7) . ?
C23 C24 1.394(8) . ?
C23 H23A 0.9300 . ?
C24 C25 1.352(9) . ?
C24 H24A 0.9300 . ?
C25 C26 1.378(8) . ?
C25 H25A 0.9300 . ?
C26 H26A 0.9300 . ?
C27 C28 1.372(8) . ?
C27 C36 1.381(9) . ?
C27 H27A 0.9300 . ?
C28 C29 1.378(7) . ?
C28 H28A 0.9300 . ?
C29 C30 1.482(7) . ?
C30 C31 1.380(7) . ?
C31 C32 1.377(8) . ?
C31 H31A 0.9300 . ?
C32 C33 1.358(8) . ?
C32 H32A 0.9300 . ?
C33 C34 1.387(7) . ?
C33 H33A 0.9300 . ?
C34 H34A 0.9300 . ?
C35 C36 1.362(8) . ?
C35 H35A 0.9300 . ?
C36 H36A 0.9300 . ?
C37 C46 1.362(7) . ?
C37 C38 1.368(8) . ?
C37 H37A 0.9300 . ?
C38 C39 1.383(7) . ?
C38 H38A 0.9300 . ?
C39 C40 1.467(7) . ?
C40 C41 1.389(6) . ?
C41 C42 1.370(8) . ?
C41 H41A 0.9300 . ?
C42 C43 1.368(8) . ?
C42 H42A 0.9300 . ?
C43 C44 1.374(7) . ?
C43 H43A 0.9300 . ?
C44 H44A 0.9300 . ?
C45 C46 1.381(7) . ?
C45 H45A 0.9300 . ?
C46 H46A 0.9300 . ?
C47 C52 1.394(7) . ?
C47 C48 1.409(7) . ?
C48 C49 1.389(7) . ?
C49 C50 1.380(9) . ?
C49 H49A 0.9300 . ?
C50 C51 1.354(9) . ?
C50 H50A 0.9300 . ?
C51 C52 1.387(8) . ?
C51 H51A 0.9300 . ?
C52 H52A 0.9300 . ?
O3 O16 2.797(6) . ?
O3 H3B 0.8200 . ?
O7 O2W 2.607(6) . ?
O7 H7B 0.8200 . ?
O8 H8B 0.8200 . ?
O1W H1WA 0.8500 . ?
O1W H1WB 0.8500 . ?
O2W O3W 2.752(6) 1_655 ?
O2W H2WA 0.8501 . ?
O2W H2WB 0.8501 . ?
O3W H3WA 0.8497 . ?
O3W H3WB 0.8500 . ?
